data_7226900
loop_
_publ_author_name
'Rong, Jiewei'
'Zhang, Wen-Wei'
'Bai, Junfeng'

_publ_section_title
;
 Syntheses, structures, color tunable and white--light emitting lanthanide
 metal--organic framework materials constructed from conjugated 1,
 1'-butadiynebenzene-3, 3', 5, 5'-tetracarboxylate ligand
;
_journal_name_full 'RSC Adv.'
_journal_paper_doi 10.1039/C6RA22001K
_journal_year 2016
_chemical_formula_sum 'C42 H37 N4 O16 Tb2'
_chemical_formula_weight 1171.60
_chemical_name_systematic
; 
 ? 
;
_space_group_IT_number 15
_symmetry_cell_setting monoclinic
_symmetry_space_group_name_Hall '-C 2yc'
_symmetry_space_group_name_H-M 'C 1 2/c 1'
_atom_sites_solution_hydrogens geom
_atom_sites_solution_primary direct
_atom_sites_solution_secondary difmap
_audit_creation_method SHELXL-97
_audit_update_record
;
2016-05-09 deposited with the CCDC.
2016-10-24 downloaded from the CCDC.
;
_cell_angle_alpha 90.00
_cell_angle_beta 93.9350(10)
_cell_angle_gamma 90.00
_cell_formula_units_Z 8
_cell_length_a 29.9342(11)
_cell_length_b 21.1600(7)
_cell_length_c 19.5148(7)
_cell_measurement_reflns_used 9335
_cell_measurement_temperature 296(2)
_cell_measurement_theta_max 27.5184
_cell_measurement_theta_min 2.3603
_cell_volume 12331.7(8)
_computing_structure_refinement 'SHELXL-97 (Sheldrick, 1997)'
_computing_structure_solution 'SHELXS-97 (Sheldrick, 1990)'
_diffrn_ambient_temperature 296(2)
_diffrn_measured_fraction_theta_full 0.994
_diffrn_measured_fraction_theta_max 0.994
_diffrn_measurement_device_type bruker-CCd
_diffrn_radiation_monochromator graphite
_diffrn_radiation_source 'fine-focus sealed tube'
_diffrn_radiation_type MoK\a
_diffrn_radiation_wavelength 0.71073
_diffrn_reflns_av_R_equivalents 0.0000
_diffrn_reflns_av_sigmaI/netI 0.0233
_diffrn_reflns_limit_h_max 35
_diffrn_reflns_limit_h_min -35
_diffrn_reflns_limit_k_max 25
_diffrn_reflns_limit_k_min 0
_diffrn_reflns_limit_l_max 23
_diffrn_reflns_limit_l_min 0
_diffrn_reflns_number 10812
_diffrn_reflns_theta_full 25.01
_diffrn_reflns_theta_max 25.01
_diffrn_reflns_theta_min 2.26
_exptl_absorpt_coefficient_mu 2.329
_exptl_absorpt_correction_T_max 0.6659
_exptl_absorpt_correction_T_min 0.6405
_exptl_absorpt_correction_type multi-scan
_exptl_absorpt_process_details sadabs
_exptl_crystal_colour yellow
_exptl_crystal_density_diffrn 1.262
_exptl_crystal_density_method 'not measured'
_exptl_crystal_description block
_exptl_crystal_F_000 4600
_exptl_crystal_size_max 0.21
_exptl_crystal_size_mid 0.20
_exptl_crystal_size_min 0.19
_platon_squeeze_details
;
;
_refine_diff_density_max 1.559
_refine_diff_density_min -1.910
_refine_diff_density_rms 0.145
_refine_ls_extinction_method none
_refine_ls_goodness_of_fit_ref 1.033
_refine_ls_hydrogen_treatment mixed
_refine_ls_matrix_type full
_refine_ls_number_parameters 728
_refine_ls_number_reflns 10812
_refine_ls_number_restraints 1371
_refine_ls_restrained_S_all 1.070
_refine_ls_R_factor_all 0.0585
_refine_ls_R_factor_gt 0.0508
_refine_ls_shift/su_max 0.001
_refine_ls_shift/su_mean 0.000
_refine_ls_structure_factor_coef Fsqd
_refine_ls_weighting_details 'calc w=1/[\s^2^(Fo^2^)+(0.1039P)^2^+97.4355P] where P=(Fo^2^+2Fc^2^)/3'
_refine_ls_weighting_scheme calc
_refine_ls_wR_factor_gt 0.1564
_refine_ls_wR_factor_ref 0.1646
_reflns_number_gt 9264
_reflns_number_total 10812
_reflns_threshold_expression >2sigma(I)
_cod_data_source_file c6ra22001k2.cif
_cod_data_source_block qq
_cod_original_sg_symbol_H-M C2/c
_cod_database_code 7226900

loop_
_symmetry_equiv_pos_as_xyz
'x, y, z'
'-x, y, -z+1/2'
'x+1/2, y+1/2, z'
'-x+1/2, y+1/2, -z+1/2'
'-x, -y, -z'
'x, -y, z-1/2'
'-x+1/2, -y+1/2, -z'
'x+1/2, -y+1/2, z-1/2'

loop_
_atom_site_label
_atom_site_type_symbol
_atom_site_fract_x
_atom_site_fract_y
_atom_site_fract_z
_atom_site_U_iso_or_equiv
_atom_site_adp_type
_atom_site_occupancy
_atom_site_symmetry_multiplicity
_atom_site_calc_flag
_atom_site_refinement_flags
_atom_site_disorder_assembly
_atom_site_disorder_group
Tb1 Tb 0.223680(9) 0.174220(12) 0.441800(15) 0.03136(12) Uani 1 1 d . . .
Tb2 Tb 0.318850(11) -0.169140(13) 0.537570(16) 0.03956(13) Uani 1 1 d DU . .
O1 O 0.22008(16) 0.0679(2) 0.4869(3) 0.0602(15) Uani 1 1 d . B .
O2 O 0.15986(15) 0.1007(2) 0.4279(3) 0.0487(12) Uani 1 1 d . B .
O3 O 0.24251(18) -0.1611(2) 0.5321(3) 0.0583(14) Uani 1 1 d . A .
O4 O 0.18995(18) -0.2289(2) 0.4982(3) 0.0580(13) Uani 1 1 d . . .
O5 O -0.12742(15) -0.2770(2) 0.1198(2) 0.0442(10) Uani 1 1 d . . .
O6 O -0.19564(16) -0.2921(3) 0.1496(3) 0.0669(16) Uani 1 1 d . . .
O7 O -0.18837(15) -0.1907(2) 0.4551(2) 0.0458(10) Uani 1 1 d . . .
O8 O -0.23141(15) -0.2546(2) 0.3871(2) 0.0469(11) Uani 1 1 d . . .
O9 O 0.3460(12) -0.0891(7) 0.6143(8) 0.061(6) Uani 0.52(6) 1 d PDU A 1
O9A O 0.3656(12) -0.0872(7) 0.593(3) 0.091(11) Uani 0.48(6) 1 d PD A 2
O10 O 0.3129(9) -0.0552(10) 0.5220(10) 0.045(5) Uani 0.52(6) 1 d PD A 1
O10A O 0.3016(8) -0.0530(15) 0.543(2) 0.084(10) Uani 0.48(6) 1 d PD A 2
O11 O 0.28407(15) 0.1858(2) 0.5201(3) 0.0486(11) Uani 1 1 d U A .
O12 O 0.32892(15) 0.2448(2) 0.5875(3) 0.0486(11) Uani 1 1 d U . .
O17 O 0.2039(3) 0.1600(4) 0.3216(3) 0.088(2) Uani 1 1 d U B .
O18 O 0.3867(3) -0.1584(7) 0.4886(9) 0.093(5) Uani 0.546(7) 1 d PDU A 1
O18A O 0.3818(5) -0.1833(9) 0.4775(10) 0.098(6) Uani 0.454(7) 1 d PDU A 2
O19 O 0.2814(6) 0.1086(9) 0.4005(9) 0.100(4) Uani 0.554(8) 1 d PDU B 1
O19A O 0.2749(7) 0.1105(11) 0.3823(12) 0.100(4) Uani 0.446(8) 1 d PDU B 2
O20 O 0.3016(4) -0.1522(4) 0.4211(3) 0.118(3) Uani 1 1 d D A .
C1 C 0.1824(2) 0.0572(3) 0.4566(3) 0.0420(7) Uani 1 1 d U B .
C2 C 0.1657(2) -0.0092(3) 0.4538(3) 0.0422(6) Uani 1 1 d U . .
C3 C 0.1234(2) -0.0222(3) 0.4231(3) 0.0427(6) Uani 1 1 d U B .
H3A H 0.1056 0.0107 0.4053 0.051 Uiso 1 1 calc R . .
C4 C 0.1076(2) -0.0834(3) 0.4189(3) 0.0427(6) Uani 1 1 d U . .
C5 C 0.1344(2) -0.1328(3) 0.4463(3) 0.0429(6) Uani 1 1 d U B .
H5A H 0.1237 -0.1741 0.4440 0.051 Uiso 1 1 calc R . .
C6 C 0.1764(2) -0.1209(3) 0.4765(3) 0.0422(6) Uani 1 1 d U . .
C7 C 0.1921(2) -0.0587(3) 0.4810(3) 0.0421(6) Uani 1 1 d U B .
H7A H 0.2202 -0.0502 0.5022 0.051 Uiso 1 1 calc R . .
C8 C 0.2050(2) -0.1741(3) 0.5042(4) 0.0419(7) Uani 1 1 d U A .
C9 C 0.0638(2) -0.0983(3) 0.3881(4) 0.0443(6) Uani 1 1 d U B .
C10 C 0.0279(2) -0.1155(3) 0.3642(4) 0.0450(6) Uani 1 1 d U . .
C11 C -0.0136(2) -0.1363(3) 0.3413(4) 0.0465(6) Uani 1 1 d U B .
C12 C -0.0500(2) -0.1568(3) 0.3232(4) 0.0461(6) Uani 1 1 d U . .
C13 C -0.0929(2) -0.1852(3) 0.3067(4) 0.0456(6) Uani 1 1 d U B .
C14 C -0.1040(2) -0.2129(3) 0.2441(4) 0.0456(6) Uani 1 1 d U . .
H14A H -0.0837 -0.2118 0.2101 0.055 Uiso 1 1 calc R B .
C15 C -0.1447(2) -0.2420(3) 0.2310(3) 0.0450(6) Uani 1 1 d U B .
C16 C -0.1749(2) -0.2441(3) 0.2814(3) 0.0448(6) Uani 1 1 d U . .
H16A H -0.2024 -0.2640 0.2725 0.054 Uiso 1 1 calc R B .
C17 C -0.1646(2) -0.2167(3) 0.3454(4) 0.0450(6) Uani 1 1 d U B .
C18 C -0.1239(2) -0.1876(3) 0.3589(4) 0.0458(6) Uani 1 1 d U . .
H18A H -0.1167 -0.1695 0.4017 0.055 Uiso 1 1 calc R B .
C19 C -0.1568(2) -0.2726(3) 0.1627(4) 0.0449(7) Uani 1 1 d U . .
C20 C -0.1971(2) -0.2207(3) 0.3999(4) 0.0448(7) Uani 1 1 d U . .
C21 C 0.3367(10) -0.0436(5) 0.5753(12) 0.0676(8) Uani 0.52(6) 1 d PDU A 1
C21A C 0.3384(9) -0.0443(5) 0.5751(18) 0.0682(8) Uani 0.48(6) 1 d PDU A 2
C22 C 0.3516(3) 0.0215(3) 0.5935(5) 0.0645(7) Uani 1 1 d DU . .
C23 C 0.3905(3) 0.0297(4) 0.6357(5) 0.0653(7) Uani 1 1 d U A .
H23A H 0.4063 -0.0054 0.6531 0.078 Uiso 1 1 calc R . .
C24 C 0.4059(3) 0.0908(4) 0.6521(5) 0.0649(7) Uani 1 1 d U . .
C25 C 0.3817(3) 0.1429(4) 0.6275(4) 0.0640(8) Uani 1 1 d U A .
H25A H 0.3918 0.1835 0.6386 0.077 Uiso 1 1 calc R . .
C26 C 0.3427(3) 0.1349(4) 0.5868(5) 0.0637(7) Uani 1 1 d U . .
C27 C 0.3276(3) 0.0743(4) 0.5695(5) 0.0664(7) Uani 1 1 d U A .
H27A H 0.3014 0.0691 0.5417 0.080 Uiso 1 1 calc R . .
C28 C 0.3168(3) 0.1922(4) 0.5630(5) 0.0620(8) Uani 1 1 d U A .
C29 C 0.4457(3) 0.0972(4) 0.6966(5) 0.0653(8) Uani 1 1 d U A .
C30 C 0.4802(3) 0.0993(4) 0.7304(5) 0.0659(9) Uani 1 1 d U . .
C41 C 0.1709(8) 0.1694(10) 0.2854(12) 0.188(4) Uani 1 1 d U . .
H41 H 0.1459 0.1804 0.3085 0.226 Uiso 1 1 calc R B .
C42 C 0.2040(7) 0.1544(11) 0.1838(10) 0.190(5) Uani 1 1 d DU . .
H42A H 0.2293 0.1479 0.2160 0.286 Uiso 1 1 calc R B .
H42B H 0.2097 0.1896 0.1547 0.286 Uiso 1 1 calc R . .
H42C H 0.1992 0.1171 0.1562 0.286 Uiso 1 1 calc R . .
C43 C 0.1244(7) 0.1727(10) 0.1745(11) 0.191(5) Uani 1 1 d DU . .
H43A H 0.0990 0.1804 0.2007 0.287 Uiso 1 1 calc R B .
H43B H 0.1199 0.1343 0.1488 0.287 Uiso 1 1 calc R . .
H43C H 0.1279 0.2073 0.1434 0.287 Uiso 1 1 calc R . .
C44 C 0.4243(4) -0.1813(7) 0.5073(8) 0.0891(12) Uani 0.546(7) 1 d PDU A 1
H44A H 0.4278 -0.1979 0.5515 0.107 Uiso 0.546(7) 1 calc PR A 1
C44A C 0.4083(5) -0.1373(8) 0.4885(9) 0.0830(10) Uani 0.454(7) 1 d PDU A 2
H44B H 0.4029 -0.1038 0.5176 0.100 Uiso 0.454(7) 1 calc PR A 2
C45 C 0.4524(7) -0.1619(9) 0.3984(8) 0.0927(13) Uani 0.546(7) 1 d PDU A 1
H45A H 0.4344 -0.1244 0.3975 0.139 Uiso 0.546(7) 1 calc PR A 1
H45B H 0.4372 -0.1942 0.3712 0.139 Uiso 0.546(7) 1 calc PR A 1
H45C H 0.4807 -0.1528 0.3800 0.139 Uiso 0.546(7) 1 calc PR A 1
C45A C 0.4401(7) -0.2049(8) 0.4165(12) 0.0924(13) Uani 0.454(7) 1 d PDU A 2
H45D H 0.4627 -0.2100 0.3843 0.139 Uiso 0.454(7) 1 calc PR A 2
H45E H 0.4110 -0.2063 0.3926 0.139 Uiso 0.454(7) 1 calc PR A 2
H45F H 0.4427 -0.2384 0.4498 0.139 Uiso 0.454(7) 1 calc PR A 2
C46 C 0.4998(5) -0.2173(9) 0.4940(10) 0.0920(14) Uani 0.546(7) 1 d PDU A 1
H46A H 0.4982 -0.2268 0.5419 0.138 Uiso 0.546(7) 1 calc PR A 1
H46B H 0.5256 -0.1915 0.4880 0.138 Uiso 0.546(7) 1 calc PR A 1
H46C H 0.5022 -0.2560 0.4687 0.138 Uiso 0.546(7) 1 calc PR A 1
C46A C 0.4850(6) -0.1229(8) 0.4644(12) 0.0915(14) Uani 0.454(7) 1 d PDU A 2
H46D H 0.4850 -0.0886 0.4966 0.137 Uiso 0.454(7) 1 calc PR A 2
H46E H 0.4967 -0.1085 0.4225 0.137 Uiso 0.454(7) 1 calc PR A 2
H46F H 0.5035 -0.1565 0.4835 0.137 Uiso 0.454(7) 1 calc PR A 2
C47 C 0.2975(5) 0.1004(7) 0.3440(8) 0.0875(13) Uani 0.554(8) 1 d PDU B 1
H47A H 0.2913 0.1292 0.3086 0.105 Uiso 0.554(8) 1 calc PR B 1
C47A C 0.3051(6) 0.0708(8) 0.3894(9) 0.0842(11) Uani 0.446(8) 1 d PDU B 2
H47B H 0.3038 0.0412 0.4245 0.101 Uiso 0.446(8) 1 calc PR B 2
C48 C 0.3541(5) 0.0644(9) 0.2769(7) 0.0896(14) Uani 0.554(8) 1 d PDU B 1
H48A H 0.3368 0.0650 0.2337 0.134 Uiso 0.554(8) 1 calc PR B 1
H48B H 0.3770 0.0327 0.2758 0.134 Uiso 0.554(8) 1 calc PR B 1
H48C H 0.3677 0.1050 0.2852 0.134 Uiso 0.554(8) 1 calc PR B 1
C48A C 0.3236(7) 0.0808(10) 0.2762(8) 0.0890(14) Uani 0.446(8) 1 d PDU B 2
H48D H 0.3114 0.1227 0.2730 0.133 Uiso 0.446(8) 1 calc PR B 2
H48E H 0.3007 0.0507 0.2623 0.133 Uiso 0.446(8) 1 calc PR B 2
H48F H 0.3479 0.0773 0.2467 0.133 Uiso 0.446(8) 1 calc PR B 2
C49 C 0.3564(5) 0.0504(9) 0.3974(7) 0.0874(13) Uani 0.554(8) 1 d PDU B 1
H49A H 0.3405 0.0401 0.4370 0.131 Uiso 0.554(8) 1 calc PR B 1
H49B H 0.3693 0.0918 0.4030 0.131 Uiso 0.554(8) 1 calc PR B 1
H49C H 0.3797 0.0199 0.3925 0.131 Uiso 0.554(8) 1 calc PR B 1
C49A C 0.3613(7) 0.0039(8) 0.3529(11) 0.0909(13) Uani 0.446(8) 1 d PDU B 2
H49D H 0.3731 -0.0035 0.3992 0.136 Uiso 0.446(8) 1 calc PR B 2
H49E H 0.3851 0.0017 0.3224 0.136 Uiso 0.446(8) 1 calc PR B 2
H49F H 0.3392 -0.0275 0.3402 0.136 Uiso 0.446(8) 1 calc PR B 2
C50 C 0.2866(6) -0.1668(9) 0.3630(6) 0.1058(17) Uani 0.491(10) 1 d PDU A 1
H50A H 0.2562 -0.1763 0.3589 0.127 Uiso 0.491(10) 1 calc PR A 1
C50A C 0.3080(6) -0.1675(9) 0.3617(6) 0.1061(17) Uani 0.509(10) 1 d PDU A 2
H50B H 0.3307 -0.1963 0.3547 0.127 Uiso 0.509(10) 1 calc PR A 2
C51 C 0.2808(8) -0.1852(13) 0.2420(8) 0.1061(18) Uani 0.491(10) 1 d PDU A 1
H51A H 0.2500 -0.1899 0.2521 0.159 Uiso 0.491(10) 1 calc PR A 1
H51B H 0.2911 -0.2238 0.2227 0.159 Uiso 0.491(10) 1 calc PR A 1
H51C H 0.2834 -0.1514 0.2098 0.159 Uiso 0.491(10) 1 calc PR A 1
C51A C 0.2972(8) -0.1603(12) 0.2387(8) 0.1063(18) Uani 0.509(10) 1 d PDU A 2
H51D H 0.3241 -0.1851 0.2425 0.159 Uiso 0.509(10) 1 calc PR A 2
H51E H 0.3026 -0.1220 0.2141 0.159 Uiso 0.509(10) 1 calc PR A 2
H51F H 0.2738 -0.1839 0.2143 0.159 Uiso 0.509(10) 1 calc PR A 2
C52 C 0.3556(6) -0.1642(11) 0.3035(12) 0.1028(15) Uani 0.491(10) 1 d PDU A 1
H52A H 0.3685 -0.1585 0.3495 0.154 Uiso 0.491(10) 1 calc PR A 1
H52B H 0.3623 -0.1282 0.2762 0.154 Uiso 0.491(10) 1 calc PR A 1
H52C H 0.3679 -0.2015 0.2841 0.154 Uiso 0.491(10) 1 calc PR A 1
C52A C 0.2450(6) -0.1063(10) 0.3144(11) 0.1066(18) Uani 0.509(10) 1 d PDU A 2
H52D H 0.2422 -0.0979 0.3622 0.160 Uiso 0.509(10) 1 calc PR A 2
H52E H 0.2187 -0.1282 0.2958 0.160 Uiso 0.509(10) 1 calc PR A 2
H52F H 0.2479 -0.0671 0.2903 0.160 Uiso 0.509(10) 1 calc PR A 2
N1 N 0.1645(6) 0.1671(9) 0.2208(9) 0.189(4) Uani 1 1 d DU B .
N2 N 0.4600(4) -0.1840(6) 0.4691(7) 0.0895(12) Uani 0.546(7) 1 d PDU A 1
N2A N 0.4463(5) -0.1424(7) 0.4523(8) 0.0892(12) Uani 0.454(7) 1 d PDU A 2
N3 N 0.3241(4) 0.0494(6) 0.3335(6) 0.0879(12) Uani 0.554(8) 1 d PDU B 1
N3A N 0.3403(5) 0.0679(7) 0.3482(8) 0.0879(13) Uani 0.446(8) 1 d PDU B 2
N4 N 0.3076(6) -0.1710(9) 0.3047(7) 0.1059(17) Uani 0.491(10) 1 d PDU A 1
N4A N 0.2840(6) -0.1449(8) 0.3065(6) 0.1060(17) Uani 0.509(10) 1 d PDU A 2

loop_
_atom_site_aniso_label
_atom_site_aniso_U_11
_atom_site_aniso_U_22
_atom_site_aniso_U_33
_atom_site_aniso_U_23
_atom_site_aniso_U_13
_atom_site_aniso_U_12
Tb1 0.02901(18) 0.02368(18) 0.0401(2) -0.00151(10) -0.00738(12) -0.00552(9)
Tb2 0.0473(2) 0.02610(19) 0.0431(2) 0.00592(11) -0.01317(15) -0.00634(11)
O1 0.043(3) 0.026(2) 0.106(4) 0.008(2) -0.038(3) -0.0100(19)
O2 0.037(2) 0.032(2) 0.074(3) 0.004(2) -0.022(2) -0.0058(18)
O3 0.054(3) 0.040(2) 0.077(4) 0.007(2) -0.025(3) -0.004(2)
O4 0.064(3) 0.027(2) 0.080(4) -0.001(2) -0.022(3) -0.004(2)
O5 0.041(2) 0.046(3) 0.045(2) -0.006(2) 0.0012(19) -0.002(2)
O6 0.042(3) 0.100(4) 0.058(3) -0.033(3) -0.001(2) -0.027(3)
O7 0.045(3) 0.047(2) 0.045(2) -0.007(2) 0.001(2) -0.015(2)
O8 0.041(2) 0.053(3) 0.046(2) -0.004(2) -0.0007(19) -0.023(2)
O9 0.075(10) 0.042(6) 0.061(8) 0.016(4) -0.029(6) -0.010(6)
O9A 0.057(14) 0.029(6) 0.18(3) 0.005(9) -0.055(16) -0.009(7)
O10 0.043(9) 0.027(6) 0.061(9) 0.000(5) -0.027(7) -0.004(7)
O10A 0.038(9) 0.039(8) 0.17(3) -0.023(14) -0.001(12) 0.002(7)
O11 0.031(2) 0.051(3) 0.062(3) 0.008(2) -0.0123(16) -0.0012(19)
O12 0.046(3) 0.0335(18) 0.064(3) 0.0062(18) -0.015(2) 0.0031(18)
O17 0.091(4) 0.109(5) 0.062(4) -0.025(3) 0.003(3) -0.043(4)
O18 0.061(6) 0.105(8) 0.113(9) 0.015(7) 0.005(6) -0.050(6)
O18A 0.094(9) 0.112(11) 0.090(9) -0.005(8) 0.015(7) -0.027(8)
O19 0.117(6) 0.091(5) 0.096(7) -0.008(5) 0.030(5) 0.035(4)
O19A 0.117(6) 0.091(5) 0.096(7) -0.008(5) 0.030(5) 0.035(4)
O20 0.199(10) 0.098(5) 0.053(4) 0.011(4) -0.024(5) -0.020(6)
C1 0.0342(13) 0.0359(13) 0.0549(14) -0.0049(12) -0.0058(12) -0.0077(11)
C2 0.0344(11) 0.0365(12) 0.0546(12) -0.0048(10) -0.0059(10) -0.0080(10)
C3 0.0341(11) 0.0373(12) 0.0556(12) -0.0050(10) -0.0058(10) -0.0079(10)
C4 0.0341(11) 0.0373(11) 0.0555(12) -0.0052(10) -0.0060(10) -0.0083(10)
C5 0.0346(11) 0.0372(12) 0.0556(12) -0.0052(10) -0.0061(10) -0.0085(10)
C6 0.0342(11) 0.0363(12) 0.0547(12) -0.0048(10) -0.0057(10) -0.0078(10)
C7 0.0340(12) 0.0363(12) 0.0547(13) -0.0045(11) -0.0063(11) -0.0079(10)
C8 0.0342(13) 0.0362(13) 0.0542(14) -0.0047(12) -0.0061(12) -0.0074(11)
C9 0.0354(11) 0.0399(11) 0.0564(12) -0.0061(10) -0.0053(10) -0.0086(9)
C10 0.0359(11) 0.0412(12) 0.0569(12) -0.0067(11) -0.0049(11) -0.0096(10)
C11 0.0370(11) 0.0453(12) 0.0562(12) -0.0085(11) -0.0039(11) -0.0113(10)
C12 0.0368(11) 0.0452(11) 0.0554(12) -0.0084(10) -0.0038(10) -0.0114(10)
C13 0.0364(11) 0.0454(11) 0.0541(12) -0.0088(10) -0.0034(10) -0.0123(10)
C14 0.0365(11) 0.0453(12) 0.0541(12) -0.0085(11) -0.0033(10) -0.0119(10)
C15 0.0362(11) 0.0446(12) 0.0532(12) -0.0085(11) -0.0036(10) -0.0118(10)
C16 0.0360(12) 0.0445(12) 0.0531(13) -0.0083(11) -0.0036(11) -0.0123(11)
C17 0.0362(12) 0.0444(12) 0.0534(12) -0.0086(11) -0.0035(10) -0.0120(10)
C18 0.0369(11) 0.0455(12) 0.0540(12) -0.0088(11) -0.0036(10) -0.0121(10)
C19 0.0363(13) 0.0444(13) 0.0529(14) -0.0084(12) -0.0041(12) -0.0115(12)
C20 0.0361(13) 0.0443(13) 0.0529(14) -0.0082(12) -0.0034(12) -0.0121(12)
C21 0.0621(16) 0.0507(14) 0.0854(18) -0.0010(14) -0.0283(14) -0.0014(13)
C21A 0.0627(16) 0.0513(15) 0.0859(18) -0.0009(14) -0.0280(14) -0.0013(14)
C22 0.0589(15) 0.0473(14) 0.0827(17) -0.0013(13) -0.0299(13) -0.0015(12)
C23 0.0596(15) 0.0479(14) 0.0836(17) -0.0010(13) -0.0302(13) -0.0012(12)
C24 0.0590(15) 0.0478(13) 0.0832(17) -0.0014(13) -0.0305(13) -0.0012(12)
C25 0.0580(15) 0.0467(14) 0.0824(17) -0.0016(13) -0.0307(13) -0.0016(12)
C26 0.0579(15) 0.0465(14) 0.0820(17) -0.0012(13) -0.0299(13) -0.0014(12)
C27 0.0608(15) 0.0497(14) 0.0842(17) -0.0013(13) -0.0284(13) -0.0009(12)
C28 0.0558(16) 0.0449(14) 0.0804(18) -0.0019(14) -0.0308(13) -0.0019(13)
C29 0.0592(16) 0.0478(14) 0.0837(18) -0.0013(14) -0.0311(14) -0.0010(13)
C30 0.0597(17) 0.0486(15) 0.0842(19) -0.0012(15) -0.0321(15) -0.0012(14)
C41 0.182(8) 0.227(8) 0.148(7) -0.011(6) -0.046(6) -0.018(6)
C42 0.184(8) 0.230(8) 0.149(7) -0.011(7) -0.044(6) -0.018(7)
C43 0.185(8) 0.230(8) 0.150(7) -0.010(7) -0.046(6) -0.018(7)
C44 0.084(2) 0.075(2) 0.104(2) 0.001(2) -0.017(2) -0.001(2)
C44A 0.0781(19) 0.0681(18) 0.099(2) -0.0002(17) -0.0206(18) -0.0010(17)
C45 0.089(2) 0.080(2) 0.107(3) 0.000(2) -0.016(2) -0.002(2)
C45A 0.088(2) 0.079(2) 0.107(3) 0.000(2) -0.016(2) -0.002(2)
C46 0.088(3) 0.078(2) 0.107(3) 0.000(2) -0.016(2) -0.001(2)
C46A 0.087(3) 0.078(2) 0.106(3) 0.000(2) -0.017(2) -0.001(2)
C47 0.082(2) 0.077(2) 0.100(2) -0.002(2) -0.017(2) 0.004(2)
C47A 0.079(2) 0.073(2) 0.098(2) -0.002(2) -0.019(2) 0.0035(19)
C48 0.084(3) 0.080(3) 0.102(3) -0.001(2) -0.016(3) 0.005(2)
C48A 0.083(3) 0.078(3) 0.102(3) -0.001(2) -0.016(3) 0.005(2)
C49 0.082(2) 0.077(2) 0.100(3) -0.002(2) -0.018(2) 0.004(2)
C49A 0.086(3) 0.081(2) 0.103(3) -0.001(2) -0.016(2) 0.003(2)
C50 0.104(3) 0.100(3) 0.111(3) 0.001(3) -0.011(3) -0.007(3)
C50A 0.104(3) 0.100(3) 0.112(3) 0.001(3) -0.012(3) -0.006(3)
C51 0.104(4) 0.100(3) 0.111(3) 0.001(3) -0.011(3) -0.007(3)
C51A 0.105(4) 0.100(3) 0.112(3) 0.001(3) -0.011(3) -0.007(3)
C52 0.100(3) 0.095(3) 0.110(3) 0.000(3) -0.013(3) -0.005(3)
C52A 0.105(4) 0.100(3) 0.112(3) 0.001(3) -0.011(3) -0.006(3)
N1 0.182(8) 0.228(8) 0.148(7) -0.011(6) -0.046(6) -0.019(7)
N2 0.085(2) 0.076(2) 0.105(2) 0.000(2) -0.017(2) -0.001(2)
N2A 0.085(2) 0.075(2) 0.105(2) 0.000(2) -0.017(2) -0.001(2)
N3 0.082(2) 0.077(2) 0.101(2) -0.002(2) -0.017(2) 0.004(2)
N3A 0.082(2) 0.078(2) 0.100(2) -0.002(2) -0.017(2) 0.004(2)
N4 0.104(3) 0.100(3) 0.111(3) 0.001(3) -0.012(3) -0.006(3)
N4A 0.104(3) 0.100(3) 0.111(3) 0.001(3) -0.012(3) -0.006(3)

loop_
_atom_type_symbol
_atom_type_description
_atom_type_scat_dispersion_real
_atom_type_scat_dispersion_imag
_atom_type_scat_source
C C 0.0033 0.0016 'International Tables Vol C Tables 4.2.6.8 and 6.1.1.4'
H H 0.0000 0.0000 'International Tables Vol C Tables 4.2.6.8 and 6.1.1.4'
N N 0.0061 0.0033 'International Tables Vol C Tables 4.2.6.8 and 6.1.1.4'
O O 0.0106 0.0060 'International Tables Vol C Tables 4.2.6.8 and 6.1.1.4'
Cl Cl 0.1484 0.1585 'International Tables Vol C Tables 4.2.6.8 and 6.1.1.4'
Tb Tb -0.1723 4.1537 'International Tables Vol C Tables 4.2.6.8 and 6.1.1.4'

loop_
_geom_angle_atom_site_label_1
_geom_angle_atom_site_label_2
_geom_angle_atom_site_label_3
_geom_angle
_geom_angle_site_symmetry_1
_geom_angle_site_symmetry_3
O11 Tb1 O8 77.48(16) . 3
O11 Tb1 O7 78.20(17) . 5_556
O8 Tb1 O7 126.98(16) 3 5_556
O11 Tb1 O12 124.21(17) . 7_556
O8 Tb1 O12 79.42(17) 3 7_556
O7 Tb1 O12 76.69(17) 5_556 7_556
O11 Tb1 O17 142.5(2) . .
O8 Tb1 O17 75.19(19) 3 .
O7 Tb1 O17 139.2(2) 5_556 .
O12 Tb1 O17 74.9(2) 7_556 .
O11 Tb1 O19A 83.2(6) . .
O8 Tb1 O19A 74.5(7) 3 .
O7 Tb1 O19A 146.4(6) 5_556 .
O12 Tb1 O19A 136.5(6) 7_556 .
O17 Tb1 O19A 65.2(6) . .
O11 Tb1 O19 74.5(5) . .
O8 Tb1 O19 76.6(5) 3 .
O7 Tb1 O19 138.3(5) 5_556 .
O12 Tb1 O19 145.0(5) 7_556 .
O17 Tb1 O19 74.6(5) . .
O19A Tb1 O19 9.4(9) . .
O11 Tb1 O1 84.85(16) . .
O8 Tb1 O1 144.11(18) 3 .
O7 Tb1 O1 78.12(19) 5_556 .
O12 Tb1 O1 135.56(17) 7_556 .
O17 Tb1 O1 103.0(2) . .
O19A Tb1 O1 72.5(6) . .
O19 Tb1 O1 68.6(5) . .
O11 Tb1 O2 135.15(16) . .
O8 Tb1 O2 145.72(15) 3 .
O7 Tb1 O2 78.35(16) 5_556 .
O12 Tb1 O2 86.13(15) 7_556 .
O17 Tb1 O2 71.1(2) . .
O19A Tb1 O2 96.2(6) . .
O19 Tb1 O2 99.7(5) . .
O1 Tb1 O2 53.12(14) . .
O11 Tb1 C1 111.06(17) . .
O8 Tb1 C1 153.60(18) 3 .
O7 Tb1 C1 79.39(18) 5_556 .
O12 Tb1 C1 112.01(17) 7_556 .
O17 Tb1 C1 84.7(2) . .
O19A Tb1 C1 81.6(7) . .
O19 Tb1 C1 81.7(5) . .
O1 Tb1 C1 26.73(16) . .
O2 Tb1 C1 26.62(16) . .
O4 Tb2 O3 87.84(19) 7_546 .
O4 Tb2 O18A 78.6(5) 7_546 .
O3 Tb2 O18A 146.6(5) . .
O4 Tb2 O18 93.0(4) 7_546 .
O3 Tb2 O18 151.1(4) . .
O18A Tb2 O18 14.5(5) . .
O4 Tb2 O20 80.4(2) 7_546 .
O3 Tb2 O20 77.8(3) . .
O18A Tb2 O20 70.0(6) . .
O18 Tb2 O20 73.9(5) . .
O4 Tb2 O9 154.1(4) 7_546 .
O3 Tb2 O9 105.9(8) . .
O18A Tb2 O9 99.1(9) . .
O18 Tb2 O9 85.3(9) . .
O20 Tb2 O9 123.5(4) . .
O4 Tb2 O6 86.0(2) 7_546 8_546
O3 Tb2 O6 79.96(18) . 8_546
O18A Tb2 O6 128.5(6) . 8_546
O18 Tb2 O6 128.9(4) . 8_546
O20 Tb2 O6 154.3(3) . 8_546
O9 Tb2 O6 75.2(5) . 8_546
O4 Tb2 O10 153.3(3) 7_546 .
O3 Tb2 O10 81.7(6) . .
O18A Tb2 O10 96.9(9) . .
O18 Tb2 O10 84.8(8) . .
O20 Tb2 O10 73.5(5) . .
O9 Tb2 O10 52.4(3) . .
O6 Tb2 O10 115.8(6) 8_546 .
O4 Tb2 O9A 149.5(5) 7_546 .
O3 Tb2 O9A 120.6(10) . .
O18A Tb2 O9A 81.6(14) . .
O18 Tb2 O9A 67.6(15) . .
O20 Tb2 O9A 114.0(12) . .
O9 Tb2 O9A 17.8(9) . .
O6 Tb2 O9A 88.5(14) 8_546 .
O10 Tb2 O9A 52.1(5) . .
O4 Tb2 O5 79.55(16) 7_546 8_546
O3 Tb2 O5 131.95(17) . 8_546
O18A Tb2 O5 75.6(6) . 8_546
O18 Tb2 O5 76.3(4) . 8_546
O20 Tb2 O5 142.9(3) . 8_546
O9 Tb2 O5 74.9(5) . 8_546
O6 Tb2 O5 53.24(15) 8_546 8_546
O10 Tb2 O5 125.2(3) . 8_546
O9A Tb2 O5 73.2(5) . 8_546
O4 Tb2 O10A 156.6(6) 7_546 .
O3 Tb2 O10A 73.8(6) . .
O18A Tb2 O10A 108.9(11) . .
O18 Tb2 O10A 96.2(10) . .
O20 Tb2 O10A 81.6(11) . .
O9 Tb2 O10A 48.6(7) . .
O6 Tb2 O10A 104.4(12) 8_546 .
O10 Tb2 O10A 12.5(9) . .
O9A Tb2 O10A 53.1(4) . .
O5 Tb2 O10A 123.5(7) 8_546 .
O4 Tb2 C19 82.4(2) 7_546 8_546
O3 Tb2 C19 105.91(19) . 8_546
O18A Tb2 C19 102.4(6) . 8_546
O18 Tb2 C19 102.8(4) . 8_546
O20 Tb2 C19 162.2(3) . 8_546
O9 Tb2 C19 72.8(3) . 8_546
O6 Tb2 C19 26.40(17) 8_546 8_546
O10 Tb2 C19 124.0(4) . 8_546
O9A Tb2 C19 79.5(10) . 8_546
O5 Tb2 C19 26.85(16) 8_546 8_546
O10A Tb2 C19 116.1(11) . 8_546
C1 O1 Tb1 93.3(4) . .
C1 O2 Tb1 91.4(3) . .
C8 O3 Tb2 150.8(5) . .
C8 O4 Tb2 160.7(5) . 7_546
C19 O5 Tb2 90.7(4) . 8_445
C19 O6 Tb2 94.4(4) . 8_445
C20 O7 Tb1 136.3(4) . 5_556
C20 O8 Tb1 139.8(4) . 3_445
C21 O9 Tb2 96.5(10) . .
C21A O9A Tb2 92.7(9) . .
C21 O10 Tb2 93.3(11) . .
C21A O10A Tb2 89.3(15) . .
C28 O11 Tb1 179.7(6) . .
C28 O12 Tb1 112.3(4) . 7_556
C41 O17 Tb1 134.3(14) . .
C44 O18 Tb2 129.4(11) . .
C44A O18A Tb2 109.9(11) . .
C47 O19 Tb1 135.2(13) . .
C47A O19A Tb1 144.6(17) . .
C50 O20 C50A 30.2(12) . .
C50 O20 Tb2 154.9(10) . .
C50A O20 Tb2 147.3(10) . .
O2 C1 O1 121.1(6) . .
O2 C1 C2 120.5(5) . .
O1 C1 C2 118.4(6) . .
O2 C1 Tb1 61.9(3) . .
O1 C1 Tb1 60.0(3) . .
C2 C1 Tb1 169.1(5) . .
C3 C2 C7 119.5(6) . .
C3 C2 C1 119.7(6) . .
C7 C2 C1 120.8(5) . .
C4 C3 C2 120.7(6) . .
C4 C3 H3A 119.7 . .
C2 C3 H3A 119.7 . .
C3 C4 C5 119.5(6) . .
C3 C4 C9 122.0(6) . .
C5 C4 C9 118.5(6) . .
C6 C5 C4 120.6(6) . .
C6 C5 H5A 119.7 . .
C4 C5 H5A 119.7 . .
C5 C6 C7 119.6(6) . .
C5 C6 C8 120.1(6) . .
C7 C6 C8 120.3(5) . .
C2 C7 C6 120.2(6) . .
C2 C7 H7A 119.9 . .
C6 C7 H7A 119.9 . .
O3 C8 O4 123.8(6) . .
O3 C8 C6 118.1(5) . .
O4 C8 C6 118.2(6) . .
C10 C9 C4 174.9(7) . .
C9 C10 C11 176.1(8) . .
C12 C11 C10 177.0(8) . .
C11 C12 C13 174.7(8) . .
C14 C13 C18 119.3(6) . .
C14 C13 C12 122.4(6) . .
C18 C13 C12 118.2(6) . .
C15 C14 C13 120.9(6) . .
C15 C14 H14A 119.6 . .
C13 C14 H14A 119.6 . .
C14 C15 C16 119.8(6) . .
C14 C15 C19 120.9(6) . .
C16 C15 C19 119.3(5) . .
C15 C16 C17 120.8(6) . .
C15 C16 H16A 119.6 . .
C17 C16 H16A 119.6 . .
C18 C17 C16 119.8(6) . .
C18 C17 C20 120.1(6) . .
C16 C17 C20 120.1(5) . .
C17 C18 C13 119.5(6) . .
C17 C18 H18A 120.3 . .
C13 C18 H18A 120.3 . .
O6 C19 O5 121.6(6) . .
O6 C19 C15 119.3(6) . .
O5 C19 C15 119.0(5) . .
O6 C19 Tb2 59.2(3) . 8_445
O5 C19 Tb2 62.4(3) . 8_445
C15 C19 Tb2 178.5(5) . 8_445
O7 C20 O8 124.9(6) . .
O7 C20 C17 118.2(5) . .
O8 C20 C17 116.8(6) . .
O10 C21 O9 116.6(15) . .
O10 C21 C22 121.9(15) . .
O9 C21 C22 121.4(14) . .
O10 C21 Tb2 60.3(10) . .
O9 C21 Tb2 57.2(9) . .
C22 C21 Tb2 173(2) . .
O10A C21A O9A 124.8(18) . .
O10A C21A C22 118.2(19) . .
O9A C21A C22 117.0(15) . .
O10A C21A Tb2 64.2(14) . .
O9A C21A Tb2 60.6(8) . .
C22 C21A Tb2 176(2) . .
C23 C22 C27 119.4(6) . .
C23 C22 C21 118.8(9) . .
C27 C22 C21 121.7(9) . .
C23 C22 C21A 117.2(9) . .
C27 C22 C21A 123.3(9) . .
C21 C22 C21A 2(2) . .
C22 C23 C24 119.8(7) . .
C22 C23 H23A 120.1 . .
C24 C23 H23A 120.1 . .
C25 C24 C23 120.0(7) . .
C25 C24 C29 121.8(7) . .
C23 C24 C29 118.2(7) . .
C26 C25 C24 120.2(7) . .
C26 C25 H25A 119.9 . .
C24 C25 H25A 119.9 . .
C25 C26 C27 120.1(7) . .
C25 C26 C28 118.7(7) . .
C27 C26 C28 121.1(6) . .
C22 C27 C26 120.4(7) . .
C22 C27 H27A 119.8 . .
C26 C27 H27A 119.8 . .
O11 C28 O12 122.9(7) . .
O11 C28 C26 119.2(7) . .
O12 C28 C26 118.0(6) . .
C30 C29 C24 174.9(10) . .
C29 C30 C30 177.9(6) . 2_656
O17 C41 N1 131(3) . .
O17 C41 H41 114.7 . .
N1 C41 H41 114.7 . .
N1 C42 H42A 109.5 . .
N1 C42 H42B 109.5 . .
H42A C42 H42B 109.5 . .
N1 C42 H42C 109.5 . .
H42A C42 H42C 109.5 . .
H42B C42 H42C 109.5 . .
N1 C43 H43A 109.5 . .
N1 C43 H43B 109.5 . .
H43A C43 H43B 109.5 . .
N1 C43 H43C 109.5 . .
H43A C43 H43C 109.5 . .
H43B C43 H43C 109.5 . .
O18 C44 N2 125.7(13) . .
O18 C44 H44A 117.1 . .
N2 C44 H44A 117.1 . .
O18A C44A N2A 112.5(11) . .
O18A C44A Tb2 46.6(8) . .
N2A C44A Tb2 159.1(10) . .
O18A C44A H44B 123.7 . .
N2A C44A H44B 123.7 . .
Tb2 C44A H44B 77.1 . .
N2 C45 H45A 109.5 . .
N2 C45 H45B 109.5 . .
H45A C45 H45B 109.5 . .
N2 C45 H45C 109.5 . .
H45A C45 H45C 109.5 . .
H45B C45 H45C 109.5 . .
N2A C45A H45D 109.5 . .
N2A C45A H45E 109.5 . .
H45D C45A H45E 109.5 . .
N2A C45A H45F 109.5 . .
H45D C45A H45F 109.5 . .
H45E C45A H45F 109.5 . .
N2 C46 H46A 109.5 . .
N2 C46 H46B 109.5 . .
H46A C46 H46B 109.5 . .
N2 C46 H46C 109.5 . .
H46A C46 H46C 109.5 . .
H46B C46 H46C 109.5 . .
N2A C46A H46D 109.5 . .
N2A C46A H46E 109.5 . .
H46D C46A H46E 109.5 . .
N2A C46A H46F 109.5 . .
H46D C46A H46F 109.5 . .
H46E C46A H46F 109.5 . .
O19 C47 N3 120.6(12) . .
O19 C47 H47A 119.7 . .
N3 C47 H47A 119.7 . .
O19A C47A N3A 123.4(15) . .
O19A C47A H47B 118.3 . .
N3A C47A H47B 118.3 . .
N3 C48 H48A 109.5 . .
N3 C48 H48B 109.5 . .
H48A C48 H48B 109.5 . .
N3 C48 H48C 109.5 . .
H48A C48 H48C 109.5 . .
H48B C48 H48C 109.5 . .
N3A C48A H48D 109.5 . .
N3A C48A H48E 109.5 . .
H48D C48A H48E 109.5 . .
N3A C48A H48F 109.5 . .
H48D C48A H48F 109.5 . .
H48E C48A H48F 109.5 . .
N3 C49 H49A 109.5 . .
N3 C49 H49B 109.5 . .
H49A C49 H49B 109.5 . .
N3 C49 H49C 109.5 . .
H49A C49 H49C 109.5 . .
H49B C49 H49C 109.5 . .
N3A C49A H49D 109.5 . .
N3A C49A H49E 109.5 . .
H49D C49A H49E 109.5 . .
N3A C49A H49F 109.5 . .
H49D C49A H49F 109.5 . .
H49E C49A H49F 109.5 . .
O20 C50 N4 129.6(15) . .
O20 C50 H50A 115.2 . .
N4 C50 H50A 115.2 . .
O20 C50A N4A 123.6(13) . .
O20 C50A H50B 118.2 . .
N4A C50A H50B 118.2 . .
N4 C51 H51A 109.5 . .
N4 C51 H51B 109.5 . .
H51A C51 H51B 109.5 . .
N4 C51 H51C 109.5 . .
H51A C51 H51C 109.5 . .
H51B C51 H51C 109.5 . .
N4A C51A H51D 109.5 . .
N4A C51A H51E 109.5 . .
H51D C51A H51E 109.5 . .
N4A C51A H51F 109.5 . .
H51D C51A H51F 109.5 . .
H51E C51A H51F 109.5 . .
N4 C52 H52A 109.5 . .
N4 C52 H52B 109.5 . .
H52A C52 H52B 109.5 . .
N4 C52 H52C 109.5 . .
H52A C52 H52C 109.5 . .
H52B C52 H52C 109.5 . .
N4A C52A H52D 109.5 . .
N4A C52A H52E 109.5 . .
H52D C52A H52E 109.5 . .
N4A C52A H52F 109.5 . .
H52D C52A H52F 109.5 . .
H52E C52A H52F 109.5 . .
C41 N1 C42 115.4(19) . .
C41 N1 C43 133(2) . .
C42 N1 C43 111.8(19) . .
C44 N2 C46 120.3(11) . .
C44 N2 C45 115.6(11) . .
C46 N2 C45 123.2(11) . .
C46A N2A C44A 132.0(14) . .
C46A N2A C45A 117.8(13) . .
C44A N2A C45A 103.1(11) . .
C47 N3 C48 109.2(11) . .
C47 N3 C49 102.1(10) . .
C48 N3 C49 102.7(10) . .
C47A N3A C48A 108.9(12) . .
C47A N3A C49A 110.0(12) . .
C48A N3A C49A 109.8(12) . .
C50 N4 C52 122.2(12) . .
C50 N4 C51 117.7(12) . .
C52 N4 C51 120.1(12) . .
C50A N4A C52A 120.5(12) . .
C50A N4A C51A 119.4(12) . .
C52A N4A C51A 120.0(12) . .

loop_
_geom_bond_atom_site_label_1
_geom_bond_atom_site_label_2
_geom_bond_distance
_geom_bond_site_symmetry_2
Tb1 O11 2.299(4) .
Tb1 O8 2.327(4) 3
Tb1 O7 2.362(5) 5_556
Tb1 O12 2.370(4) 7_556
Tb1 O17 2.399(7) .
Tb1 O19A 2.400(17) .
Tb1 O19 2.400(14) .
Tb1 O1 2.421(4) .
Tb1 O2 2.464(4) .
Tb1 C1 2.791(6) .
Tb2 O4 2.277(5) 7_546
Tb2 O3 2.287(5) .
Tb2 O18A 2.306(9) .
Tb2 O18 2.316(8) .
Tb2 O20 2.324(7) .
Tb2 O9 2.368(18) .
Tb2 O6 2.402(5) 8_546
Tb2 O10 2.44(2) .
Tb2 O9A 2.436(16) .
Tb2 O5 2.471(4) 8_546
Tb2 O10A 2.51(3) .
Tb2 C19 2.788(6) 8_546
O1 C1 1.257(7) .
O2 C1 1.251(8) .
O3 C8 1.245(8) .
O4 C8 1.248(7) .
O4 Tb2 2.277(5) 7_546
O5 C19 1.259(8) .
O5 Tb2 2.471(4) 8_445
O6 C19 1.243(7) .
O6 Tb2 2.402(5) 8_445
O7 C20 1.262(8) .
O7 Tb1 2.362(5) 5_556
O8 C20 1.263(7) .
O8 Tb1 2.327(4) 3_445
O9 C21 1.247(10) .
O9A C21A 1.253(10) .
O10 C21 1.245(10) .
O10A C21A 1.246(10) .
O11 C28 1.250(8) .
O12 C28 1.256(9) .
O12 Tb1 2.370(4) 7_556
O17 C41 1.19(2) .
O18 C44 1.257(10) .
O18A C44A 1.265(10) .
O19 C47 1.244(10) .
O19A C47A 1.235(10) .
O20 C50 1.229(10) .
O20 C50A 1.231(10) .
C1 C2 1.492(8) .
C2 C3 1.389(8) .
C2 C7 1.394(9) .
C3 C4 1.381(9) .
C3 H3A 0.9300 .
C4 C5 1.401(9) .
C4 C9 1.439(8) .
C5 C6 1.374(8) .
C5 H5A 0.9300 .
C6 C7 1.399(8) .
C6 C8 1.493(9) .
C7 H7A 0.9300 .
C9 C10 1.197(9) .
C10 C11 1.365(8) .
C11 C12 1.204(9) .
C12 C13 1.432(9) .
C13 C14 1.376(9) .
C13 C18 1.425(10) .
C14 C15 1.375(8) .
C14 H14A 0.9300 .
C15 C16 1.380(9) .
C15 C19 1.503(9) .
C16 C17 1.391(9) .
C16 H16A 0.9300 .
C17 C18 1.375(8) .
C17 C20 1.492(9) .
C18 H18A 0.9300 .
C19 Tb2 2.788(6) 8_445
C21 C22 1.482(9) .
C21A C22 1.485(10) .
C22 C23 1.391(10) .
C22 C27 1.391(10) .
C23 C24 1.403(11) .
C23 H23A 0.9300 .
C24 C25 1.388(10) .
C24 C29 1.432(10) .
C25 C26 1.375(10) .
C25 H25A 0.9300 .
C26 C27 1.394(11) .
C26 C28 1.497(11) .
C27 H27A 0.9300 .
C29 C30 1.188(10) .
C30 C30 1.365(14) 2_656
C41 N1 1.26(2) .
C41 H41 0.9300 .
C42 N1 1.453(10) .
C42 H42A 0.9600 .
C42 H42B 0.9600 .
C42 H42C 0.9600 .
C43 N1 1.455(10) .
C43 H43A 0.9600 .
C43 H43B 0.9600 .
C43 H43C 0.9600 .
C44 N2 1.346(9) .
C44 H44A 0.9300 .
C44A N2A 1.382(10) .
C44A H44B 0.9300 .
C45 N2 1.460(9) .
C45 H45A 0.9600 .
C45 H45B 0.9600 .
C45 H45C 0.9600 .
C45A N2A 1.501(10) .
C45A H45D 0.9600 .
C45A H45E 0.9600 .
C45A H45F 0.9600 .
C46 N2 1.440(9) .
C46 H46A 0.9600 .
C46 H46B 0.9600 .
C46 H46C 0.9600 .
C46A N2A 1.238(16) .
C46A H46D 0.9600 .
C46A H46E 0.9600 .
C46A H46F 0.9600 .
C47 N3 1.365(9) .
C47 H47A 0.9300 .
C47A N3A 1.371(10) .
C47A H47B 0.9300 .
C48 N3 1.504(10) .
C48 H48A 0.9600 .
C48 H48B 0.9600 .
C48 H48C 0.9600 .
C48A N3A 1.484(10) .
C48A H48D 0.9600 .
C48A H48E 0.9600 .
C48A H48F 0.9600 .
C49 N3 1.525(9) .
C49 H49A 0.9600 .
C49 H49B 0.9600 .
C49 H49C 0.9600 .
C49A N3A 1.492(10) .
C49A H49D 0.9600 .
C49A H49E 0.9600 .
C49A H49F 0.9600 .
C50 N4 1.340(9) .
C50 H50A 0.9300 .
C50A N4A 1.341(9) .
C50A H50B 0.9300 .
C51 N4 1.449(9) .
C51 H51A 0.9600 .
C51 H51B 0.9600 .
C51 H51C 0.9600 .
C51A N4A 1.444(9) .
C51A H51D 0.9600 .
C51A H51E 0.9600 .
C51A H51F 0.9600 .
C52 N4 1.445(9) .
C52 H52A 0.9600 .
C52 H52B 0.9600 .
C52 H52C 0.9600 .
C52A N4A 1.444(9) .
C52A H52D 0.9600 .
C52A H52E 0.9600 .
C52A H52F 0.9600 .

loop_
_geom_torsion_atom_site_label_1
_geom_torsion_atom_site_label_2
_geom_torsion_atom_site_label_3
_geom_torsion_atom_site_label_4
_geom_torsion
_geom_torsion_site_symmetry_1
_geom_torsion_site_symmetry_4
O11 Tb1 O1 C1 169.0(5) . .
O8 Tb1 O1 C1 -130.8(4) 3 .
O7 Tb1 O1 C1 90.0(5) 5_556 .
O12 Tb1 O1 C1 33.4(6) 7_556 .
O17 Tb1 O1 C1 -48.2(5) . .
O19A Tb1 O1 C1 -106.5(8) . .
O19 Tb1 O1 C1 -115.6(7) . .
O2 Tb1 O1 C1 5.7(4) . .
O11 Tb1 O2 C1 -29.8(5) . .
O8 Tb1 O2 C1 128.5(4) 3 .
O7 Tb1 O2 C1 -89.5(4) 5_556 .
O12 Tb1 O2 C1 -166.7(4) 7_556 .
O17 Tb1 O2 C1 117.9(5) . .
O19A Tb1 O2 C1 56.9(7) . .
O19 Tb1 O2 C1 48.0(6) . .
O1 Tb1 O2 C1 -5.7(4) . .
O4 Tb2 O3 C8 -36.5(10) 7_546 .
O18A Tb2 O3 C8 28.9(14) . .
O18 Tb2 O3 C8 55.9(13) . .
O20 Tb2 O3 C8 44.1(10) . .
O9 Tb2 O3 C8 165.8(10) . .
O6 Tb2 O3 C8 -122.9(10) 8_546 .
O10 Tb2 O3 C8 118.9(11) . .
O9A Tb2 O3 C8 155.0(17) . .
O5 Tb2 O3 C8 -110.4(10) 8_546 .
O10A Tb2 O3 C8 128.9(15) . .
C19 Tb2 O3 C8 -117.9(10) 8_546 .
O4 Tb2 O9 C21 168.3(17) 7_546 .
O3 Tb2 O9 C21 -72(2) . .
O18A Tb2 O9 C21 86(3) . .
O18 Tb2 O9 C21 81(2) . .
O20 Tb2 O9 C21 14(3) . .
O6 Tb2 O9 C21 -147(3) 8_546 .
O10 Tb2 O9 C21 -6.0(17) . .
O9A Tb2 O9 C21 76(3) . .
O5 Tb2 O9 C21 158(3) 8_546 .
O10A Tb2 O9 C21 -21.5(19) . .
C19 Tb2 O9 C21 -174(3) 8_546 .
O4 Tb2 O9A C21A 170.1(19) 7_546 .
O3 Tb2 O9A C21A -33(4) . .
O18A Tb2 O9A C21A 120(3) . .
O18 Tb2 O9A C21A 116(3) . .
O20 Tb2 O9A C21A 57(4) . .
O9 Tb2 O9A C21A -69(3) . .
O6 Tb2 O9A C21A -110(3) 8_546 .
O10 Tb2 O9A C21A 15(2) . .
O5 Tb2 O9A C21A -162(4) 8_546 .
O10A Tb2 O9A C21A -1(2) . .
C19 Tb2 O9A C21A -135(3) 8_546 .
O4 Tb2 O10 C21 -168.5(17) 7_546 .
O3 Tb2 O10 C21 124(2) . .
O18A Tb2 O10 C21 -90(2) . .
O18 Tb2 O10 C21 -82(2) . .
O20 Tb2 O10 C21 -157(2) . .
O9 Tb2 O10 C21 6.0(18) . .
O6 Tb2 O10 C21 49(2) 8_546 .
O9A Tb2 O10 C21 -17(2) . .
O5 Tb2 O10 C21 -13(2) 8_546 .
O10A Tb2 O10 C21 74(4) . .
C19 Tb2 O10 C21 20(2) 8_546 .
O4 Tb2 O10A C21A -167.6(19) 7_546 .
O3 Tb2 O10A C21A 153(4) . .
O18A Tb2 O10A C21A -62(4) . .
O18 Tb2 O10A C21A -55(3) . .
O20 Tb2 O10A C21A -128(3) . .
O9 Tb2 O10A C21A 23(2) . .
O6 Tb2 O10A C21A 78(3) 8_546 .
O10 Tb2 O10A C21A -79(3) . .
O9A Tb2 O10A C21A 1(2) . .
O5 Tb2 O10A C21A 23(4) 8_546 .
C19 Tb2 O10A C21A 53(4) 8_546 .
O8 Tb1 O11 C28 133(100) 3 .
O7 Tb1 O11 C28 1(100) 5_556 .
O12 Tb1 O11 C28 65(100) 7_556 .
O17 Tb1 O11 C28 177(100) . .
O19A Tb1 O11 C28 -151(100) . .
O19 Tb1 O11 C28 -148(100) . .
O1 Tb1 O11 C28 -78(100) . .
O2 Tb1 O11 C28 -59(100) . .
C1 Tb1 O11 C28 -73(100) . .
O11 Tb1 O17 C41 -158.2(16) . .
O8 Tb1 O17 C41 -113.7(17) 3 .
O7 Tb1 O17 C41 16.5(18) 5_556 .
O12 Tb1 O17 C41 -30.9(16) 7_556 .
O19A Tb1 O17 C41 166.7(18) . .
O19 Tb1 O17 C41 166.4(18) . .
O1 Tb1 O17 C41 103.2(17) . .
O2 Tb1 O17 C41 60.1(16) . .
C1 Tb1 O17 C41 83.6(17) . .
O4 Tb2 O18 C44 -72.8(16) 7_546 .
O3 Tb2 O18 C44 -163.9(11) . .
O18A Tb2 O18 C44 -80(3) . .
O20 Tb2 O18 C44 -151.9(16) . .
O9 Tb2 O18 C44 81.2(16) . .
O6 Tb2 O18 C44 14.5(18) 8_546 .
O10 Tb2 O18 C44 133.8(16) . .
O9A Tb2 O18 C44 82.9(17) . .
O5 Tb2 O18 C44 5.6(15) 8_546 .
O10A Tb2 O18 C44 128.6(17) . .
C19 Tb2 O18 C44 10.0(16) 8_546 .
O4 Tb2 O18A C44A -169.2(16) 7_546 .
O3 Tb2 O18A C44A 122.8(13) . .
O18 Tb2 O18A C44A 4(2) . .
O20 Tb2 O18A C44A 107.0(16) . .
O9 Tb2 O18A C44A -15.5(16) . .
O6 Tb2 O18A C44A -93.7(15) 8_546 .
O10 Tb2 O18A C44A 37.4(16) . .
O9A Tb2 O18A C44A -12.5(16) . .
O5 Tb2 O18A C44A -87.2(15) 8_546 .
O10A Tb2 O18A C44A 33.7(18) . .
C19 Tb2 O18A C44A -89.7(15) 8_546 .
O11 Tb1 O19 C47 -132.6(18) . .
O8 Tb1 O19 C47 -52.1(16) 3 .
O7 Tb1 O19 C47 176.4(12) 5_556 .
O12 Tb1 O19 C47 -4(2) 7_556 .
O17 Tb1 O19 C47 26.0(16) . .
O19A Tb1 O19 C47 24(5) . .
O1 Tb1 O19 C47 137.0(18) . .
O2 Tb1 O19 C47 93.1(17) . .
C1 Tb1 O19 C47 112.8(17) . .
O11 Tb1 O19A C47A 40(2) . .
O8 Tb1 O19A C47A 119(2) 3 .
O7 Tb1 O19A C47A -17(3) 5_556 .
O12 Tb1 O19A C47A 174.2(19) 7_556 .
O17 Tb1 O19A C47A -161(3) . .
O19 Tb1 O19A C47A 17(5) . .
O1 Tb1 O19A C47A -47(2) . .
O2 Tb1 O19A C47A -95(2) . .
C1 Tb1 O19A C47A -73(2) . .
O4 Tb2 O20 C50 18(3) 7_546 .
O3 Tb2 O20 C50 -71(3) . .
O18A Tb2 O20 C50 100(3) . .
O18 Tb2 O20 C50 114(3) . .
O9 Tb2 O20 C50 -173(3) . .
O6 Tb2 O20 C50 -41(3) 8_546 .
O10 Tb2 O20 C50 -156(3) . .
O9A Tb2 O20 C50 170(3) . .
O5 Tb2 O20 C50 76(3) 8_546 .
O10A Tb2 O20 C50 -147(3) . .
C19 Tb2 O20 C50 33(3) 8_546 .
O4 Tb2 O20 C50A -45(2) 7_546 .
O3 Tb2 O20 C50A -135(2) . .
O18A Tb2 O20 C50A 36(2) . .
O18 Tb2 O20 C50A 51(2) . .
O9 Tb2 O20 C50A 124(2) . .
O6 Tb2 O20 C50A -104(2) 8_546 .
O10 Tb2 O20 C50A 140(2) . .
O9A Tb2 O20 C50A 107(2) . .
O5 Tb2 O20 C50A 13(2) 8_546 .
O10A Tb2 O20 C50A 150(2) . .
C19 Tb2 O20 C50A -31(3) 8_546 .
Tb1 O2 C1 O1 10.4(7) . .
Tb1 O2 C1 C2 -167.8(6) . .
Tb1 O1 C1 O2 -10.6(7) . .
Tb1 O1 C1 C2 167.6(5) . .
O11 Tb1 C1 O2 158.0(4) . .
O8 Tb1 C1 O2 -97.4(5) 3 .
O7 Tb1 C1 O2 85.1(4) 5_556 .
O12 Tb1 C1 O2 14.3(5) 7_556 .
O17 Tb1 C1 O2 -57.1(4) . .
O19A Tb1 C1 O2 -122.7(7) . .
O19 Tb1 C1 O2 -132.2(6) . .
O1 Tb1 C1 O2 169.8(7) . .
O11 Tb1 C1 O1 -11.8(5) . .
O8 Tb1 C1 O1 92.9(6) 3 .
O7 Tb1 C1 O1 -84.6(5) 5_556 .
O12 Tb1 C1 O1 -155.4(4) 7_556 .
O17 Tb1 C1 O1 133.2(5) . .
O19A Tb1 C1 O1 67.6(7) . .
O19 Tb1 C1 O1 58.0(6) . .
O2 Tb1 C1 O1 -169.8(7) . .
O11 Tb1 C1 C2 -96(2) . .
O8 Tb1 C1 C2 8(3) 3 .
O7 Tb1 C1 C2 -169(2) 5_556 .
O12 Tb1 C1 C2 120(2) 7_556 .
O17 Tb1 C1 C2 49(2) . .
O19A Tb1 C1 C2 -17(2) . .
O19 Tb1 C1 C2 -26(2) . .
O1 Tb1 C1 C2 -84(2) . .
O2 Tb1 C1 C2 106(2) . .
O2 C1 C2 C3 -4.4(10) . .
O1 C1 C2 C3 177.4(7) . .
Tb1 C1 C2 C3 -104(2) . .
O2 C1 C2 C7 175.0(7) . .
O1 C1 C2 C7 -3.2(10) . .
Tb1 C1 C2 C7 75(3) . .
C7 C2 C3 C4 -0.6(10) . .
C1 C2 C3 C4 178.9(6) . .
C2 C3 C4 C5 0.5(10) . .
C2 C3 C4 C9 179.3(7) . .
C3 C4 C5 C6 -0.8(10) . .
C9 C4 C5 C6 -179.7(6) . .
C4 C5 C6 C7 1.1(10) . .
C4 C5 C6 C8 -178.7(6) . .
C3 C2 C7 C6 1.0(10) . .
C1 C2 C7 C6 -178.5(6) . .
C5 C6 C7 C2 -1.3(10) . .
C8 C6 C7 C2 178.6(6) . .
Tb2 O3 C8 O4 61.0(14) . .
Tb2 O3 C8 C6 -119.1(8) . .
Tb2 O4 C8 O3 -68.9(17) 7_546 .
Tb2 O4 C8 C6 111.2(13) 7_546 .
C5 C6 C8 O3 -178.9(7) . .
C7 C6 C8 O3 1.2(10) . .
C5 C6 C8 O4 1.0(11) . .
C7 C6 C8 O4 -178.9(7) . .
C3 C4 C9 C10 -174(8) . .
C5 C4 C9 C10 5(9) . .
C4 C9 C10 C11 60(16) . .
C9 C10 C11 C12 -37(23) . .
C10 C11 C12 C13 7(22) . .
C11 C12 C13 C14 -121(9) . .
C11 C12 C13 C18 55(9) . .
C18 C13 C14 C15 0.7(11) . .
C12 C13 C14 C15 177.3(7) . .
C13 C14 C15 C16 -0.4(11) . .
C13 C14 C15 C19 -179.6(7) . .
C14 C15 C16 C17 0.3(11) . .
C19 C15 C16 C17 179.5(6) . .
C15 C16 C17 C18 -0.4(11) . .
C15 C16 C17 C20 -178.4(7) . .
C16 C17 C18 C13 0.7(11) . .
C20 C17 C18 C13 178.7(6) . .
C14 C13 C18 C17 -0.9(11) . .
C12 C13 C18 C17 -177.6(7) . .
Tb2 O6 C19 O5 1.7(8) 8_445 .
Tb2 O6 C19 C15 -179.4(6) 8_445 .
Tb2 O5 C19 O6 -1.7(7) 8_445 .
Tb2 O5 C19 C15 179.4(6) 8_445 .
C14 C15 C19 O6 -171.7(7) . .
C16 C15 C19 O6 9.1(11) . .
C14 C15 C19 O5 7.2(10) . .
C16 C15 C19 O5 -172.0(6) . .
C14 C15 C19 Tb2 168(20) . 8_445
C16 C15 C19 Tb2 -11(21) . 8_445
Tb1 O7 C20 O8 -2.1(11) 5_556 .
Tb1 O7 C20 C17 178.3(4) 5_556 .
Tb1 O8 C20 O7 -39.0(11) 3_445 .
Tb1 O8 C20 C17 140.5(6) 3_445 .
C18 C17 C20 O7 8.0(10) . .
C16 C17 C20 O7 -174.0(6) . .
C18 C17 C20 O8 -171.6(7) . .
C16 C17 C20 O8 6.4(10) . .
Tb2 O10 C21 O9 -10(3) . .
Tb2 O10 C21 C22 173(3) . .
Tb2 O9 C21 O10 10(3) . .
Tb2 O9 C21 C22 -172(2) . .
O4 Tb2 C21 O10 92(4) 7_546 .
O3 Tb2 C21 O10 -56(2) . .
O18A Tb2 C21 O10 93(2) . .
O18 Tb2 C21 O10 95(2) . .
O20 Tb2 C21 O10 22(2) . .
O9 Tb2 C21 O10 -169(3) . .
O6 Tb2 C21 O10 -137(2) 8_546 .
O9A Tb2 C21 O10 151(4) . .
O5 Tb2 C21 O10 169(2) 8_546 .
O10A Tb2 C21 O10 -29(2) . .
C19 Tb2 C21 O10 -163(2) 8_546 .
O4 Tb2 C21 O9 -99(5) 7_546 .
O3 Tb2 C21 O9 113(2) . .
O18A Tb2 C21 O9 -98(3) . .
O18 Tb2 C21 O9 -96(3) . .
O20 Tb2 C21 O9 -168(2) . .
O6 Tb2 C21 O9 32(3) 8_546 .
O10 Tb2 C21 O9 169(3) . .
O9A Tb2 C21 O9 -39.8(19) . .
O5 Tb2 C21 O9 -21(3) 8_546 .
O10A Tb2 C21 O9 140(3) . .
C19 Tb2 C21 O9 6(3) 8_546 .
O4 Tb2 C21 C22 -19(13) 7_546 .
O3 Tb2 C21 C22 -167(10) . .
O18A Tb2 C21 C22 -18(10) . .
O18 Tb2 C21 C22 -16(10) . .
O20 Tb2 C21 C22 -89(10) . .
O9 Tb2 C21 C22 80(10) . .
O6 Tb2 C21 C22 112(10) 8_546 .
O10 Tb2 C21 C22 -111(11) . .
O9A Tb2 C21 C22 40(10) . .
O5 Tb2 C21 C22 58(10) 8_546 .
O10A Tb2 C21 C22 -140(12) . .
C19 Tb2 C21 C22 85(10) 8_546 .
Tb2 O10A C21A O9A -2(4) . .
Tb2 O10A C21A C22 177(3) . .
Tb2 O9A C21A O10A 2(4) . .
Tb2 O9A C21A C22 -177(3) . .
O4 Tb2 C21A O10A 127(5) 7_546 .
O3 Tb2 C21A O10A -26(3) . .
O18A Tb2 C21A O10A 123(3) . .
O18 Tb2 C21A O10A 125(3) . .
O20 Tb2 C21A O10A 52(3) . .
O9 Tb2 C21A O10A -137(4) . .
O6 Tb2 C21A O10A -107(3) 8_546 .
O10 Tb2 C21A O10A 28(2) . .
O9A Tb2 C21A O10A -178(4) . .
O5 Tb2 C21A O10A -161(3) 8_546 .
C19 Tb2 C21A O10A -134(3) 8_546 .
O4 Tb2 C21A O9A -55(7) 7_546 .
O3 Tb2 C21A O9A 152(3) . .
O18A Tb2 C21A O9A -59(3) . .
O18 Tb2 C21A O9A -57(3) . .
O20 Tb2 C21A O9A -130(3) . .
O9 Tb2 C21A O9A 41(2) . .
O6 Tb2 C21A O9A 71(3) 8_546 .
O10 Tb2 C21A O9A -154(4) . .
O5 Tb2 C21A O9A 17(3) 8_546 .
O10A Tb2 C21A O9A 178(4) . .
C19 Tb2 C21A O9A 44(3) 8_546 .
O4 Tb2 C21A C22 -7(32) 7_546 .
O3 Tb2 C21A C22 -159(27) . .
O18A Tb2 C21A C22 -10(27) . .
O18 Tb2 C21A C22 -9(27) . .
O20 Tb2 C21A C22 -81(27) . .
O9 Tb2 C21A C22 90(26) . .
O6 Tb2 C21A C22 120(27) 8_546 .
O10 Tb2 C21A C22 -105(28) . .
O9A Tb2 C21A C22 49(26) . .
O5 Tb2 C21A C22 66(27) 8_546 .
O10A Tb2 C21A C22 -133(28) . .
C19 Tb2 C21A C22 93(27) 8_546 .
O10 C21 C22 C23 -155(3) . .
O9 C21 C22 C23 28(4) . .
Tb2 C21 C22 C23 -47(11) . .
O10 C21 C22 C27 25(4) . .
O9 C21 C22 C27 -152(3) . .
Tb2 C21 C22 C27 133(10) . .
O10 C21 C22 C21A -117(62) . .
O9 C21 C22 C21A 66(57) . .
Tb2 C21 C22 C21A -9(51) . .
O10A C21A C22 C23 174(4) . .
O9A C21A C22 C23 -7(5) . .
Tb2 C21A C22 C23 -55(28) . .
O10A C21A C22 C27 -8(5) . .
O9A C21A C22 C27 171(4) . .
Tb2 C21A C22 C27 124(26) . .
O10A C21A C22 C21 31(57) . .
O9A C21A C22 C21 -150(62) . .
Tb2 C21A C22 C21 163(84) . .
C27 C22 C23 C24 -1.8(15) . .
C21 C22 C23 C24 178.3(17) . .
C21A C22 C23 C24 177(2) . .
C22 C23 C24 C25 1.6(15) . .
C22 C23 C24 C29 179.0(9) . .
C23 C24 C25 C26 -0.3(15) . .
C29 C24 C25 C26 -177.6(10) . .
C24 C25 C26 C27 -0.7(15) . .
C24 C25 C26 C28 178.2(9) . .
C23 C22 C27 C26 0.8(15) . .
C21 C22 C27 C26 -179.3(18) . .
C21A C22 C27 C26 -178(2) . .
C25 C26 C27 C22 0.5(15) . .
C28 C26 C27 C22 -178.5(9) . .
Tb1 O11 C28 O12 -76(100) . .
Tb1 O11 C28 C26 104(100) . .
Tb1 O12 C28 O11 9.7(11) 7_556 .
Tb1 O12 C28 C26 -169.9(7) 7_556 .
C25 C26 C28 O11 172.3(9) . .
C27 C26 C28 O11 -8.7(14) . .
C25 C26 C28 O12 -8.0(14) . .
C27 C26 C28 O12 170.9(9) . .
C25 C24 C29 C30 -133(11) . .
C23 C24 C29 C30 50(12) . .
C24 C29 C30 C30 -60(46) . 2_656
Tb1 O17 C41 N1 171.3(17) . .
Tb2 O18 C44 N2 165.3(13) . .
Tb2 O18A C44A N2A -178.5(13) . .
O4 Tb2 C44A O18A 10.8(16) 7_546 .
O3 Tb2 C44A O18A -97.3(16) . .
O18 Tb2 C44A O18A -6(4) . .
O20 Tb2 C44A O18A -66.7(16) . .
O9 Tb2 C44A O18A 164.3(16) . .
O6 Tb2 C44A O18A 104.5(16) 8_546 .
O10 Tb2 C44A O18A -142.0(16) . .
O9A Tb2 C44A O18A 165.5(18) . .
O5 Tb2 C44A O18A 86.7(16) 8_546 .
O10A Tb2 C44A O18A -148.3(18) . .
C19 Tb2 C44A O18A 95.2(16) 8_546 .
O4 Tb2 C44A N2A 15(4) 7_546 .
O3 Tb2 C44A N2A -93(3) . .
O18A Tb2 C44A N2A 4(3) . .
O18 Tb2 C44A N2A -2(3) . .
O20 Tb2 C44A N2A -63(3) . .
O9 Tb2 C44A N2A 168(4) . .
O6 Tb2 C44A N2A 109(3) 8_546 .
O10 Tb2 C44A N2A -138(4) . .
O9A Tb2 C44A N2A 169(4) . .
O5 Tb2 C44A N2A 91(3) 8_546 .
O10A Tb2 C44A N2A -144(4) . .
C19 Tb2 C44A N2A 99(3) 8_546 .
Tb1 O19 C47 N3 -165.9(15) . .
Tb1 O19A C47A N3A -146(3) . .
C50A O20 C50 N4 -13(2) . .
Tb2 O20 C50 N4 -119(3) . .
C50 O20 C50A N4A 42(2) . .
Tb2 O20 C50A N4A 172.5(13) . .
O17 C41 N1 C42 -4(4) . .
O17 C41 N1 C43 174(2) . .
O18 C44 N2 C46 -173.6(16) . .
O18 C44 N2 C45 -4(2) . .
O18A C44A N2A C46A -151(2) . .
Tb2 C44A N2A C46A -154(3) . .
O18A C44A N2A C45A -2.6(19) . .
Tb2 C44A N2A C45A -6(4) . .
O19 C47 N3 C48 -155.4(12) . .
O19 C47 N3 C49 -47.2(16) . .
O19A C47A N3A C48A -39.9(18) . .
O19A C47A N3A C49A -160.3(14) . .
O20 C50 N4 C52 7(3) . .
O20 C50 N4 C51 -176(2) . .
O20 C50A N4A C52A -8(3) . .
O20 C50A N4A C51A 173.2(19) . .

loop_
_platon_squeeze_void_nr
_platon_squeeze_void_average_x
_platon_squeeze_void_average_y
_platon_squeeze_void_average_z
_platon_squeeze_void_volume
_platon_squeeze_void_count_electrons
_platon_squeeze_void_content
1 0.000 -0.001 -0.008 1985 176 ' '
2 0.500 0.640 0.009 1985 176 ' '
